data_7101305
loop_
_publ_author_name
'Jing Wang'
'Yue-Hua Zhang'
'Ming-Liang Tong'

_publ_section_title
;
Two new 3D metal-organic frameworks of nanoscale cages
constructed by Cd(II) and conformation-flexible cyclohexanehexacarboxylate
;
_journal_issue 30
_journal_name_full 'Chemical Communications'
_journal_paper_doi 10.1039/b604584g
_journal_year 2006
_chemical_formula_sum 'C48 H78 Cd6 Na12 O75'
_chemical_formula_weight 2805.38
_chemical_name_systematic
;
?
;
_space_group_IT_number 167
_symmetry_cell_setting trigonal
_symmetry_space_group_name_Hall '-R 3 2"c'
_symmetry_space_group_name_H-M 'R -3 c :H'
_atom_sites_solution_hydrogens geom
_atom_sites_solution_primary direct
_atom_sites_solution_secondary difmap
_audit_creation_method SHELXL-97
_cell_angle_alpha 90.00
_cell_angle_beta 90.00
_cell_angle_gamma 120.00
_cell_formula_units_Z 6
_cell_length_a 26.0100(10)
_cell_length_b 26.0100(10)
_cell_length_c 20.8538(16)
_cell_measurement_temperature 123(2)
_cell_volume 12217.9(11)
_computing_cell_refinement 'SAINT-PLUS, Ver. 6.0, 1997'
_computing_data_collection 'SMART, 1998.'
_computing_data_reduction 'SAINT-PLUS, Ver. 6.0, 1997'
_computing_molecular_graphics 'XP, Ver. 6.10, Bruker AXS Inc., 2000'
_computing_publication_material 'SHELXTL-Bruker AXS Inc., 1998'
_computing_structure_refinement 'SHELXL-97 (Sheldrick, 1997)'
_computing_structure_solution 'SHELXS-97 (Sheldrick, 1990)'
_diffrn_ambient_temperature 123(2)
_diffrn_measured_fraction_theta_full 0.944
_diffrn_measured_fraction_theta_max 0.944
_diffrn_measurement_device_type 'CCD area detector'
_diffrn_measurement_method 'phi and omega scans'
_diffrn_radiation_monochromator graphite
_diffrn_radiation_source 'fine-focus sealed tube'
_diffrn_radiation_type MoK\a
_diffrn_radiation_wavelength 0.71073
_diffrn_reflns_av_R_equivalents 0.0298
_diffrn_reflns_av_sigmaI/netI 0.0218
_diffrn_reflns_limit_h_max 30
_diffrn_reflns_limit_h_min -33
_diffrn_reflns_limit_k_max 24
_diffrn_reflns_limit_k_min -33
_diffrn_reflns_limit_l_max 20
_diffrn_reflns_limit_l_min -27
_diffrn_reflns_number 16061
_diffrn_reflns_theta_full 27.80
_diffrn_reflns_theta_max 27.80
_diffrn_reflns_theta_min 2.15
_diffrn_standards_decay_% 0
_diffrn_standards_interval_count 0
_diffrn_standards_interval_time 0
_diffrn_standards_number 0
_exptl_absorpt_coefficient_mu 1.744
_exptl_absorpt_correction_T_max 0.7750
_exptl_absorpt_correction_T_min 0.7408
_exptl_absorpt_correction_type multi-scan
_exptl_absorpt_process_details 'SADABS (Bruker, 2002)'
_exptl_crystal_colour colorless
_exptl_crystal_density_diffrn 2.288
_exptl_crystal_density_method 'not measured'
_exptl_crystal_description prism
_exptl_crystal_F_000 8316
_exptl_crystal_size_max 0.18
_exptl_crystal_size_mid 0.17
_exptl_crystal_size_min 0.15
_refine_diff_density_max 2.004
_refine_diff_density_min -0.729
_refine_diff_density_rms 0.169
_refine_ls_extinction_method none
_refine_ls_goodness_of_fit_ref 1.053
_refine_ls_hydrogen_treatment constr
_refine_ls_matrix_type full
_refine_ls_number_parameters 220
_refine_ls_number_reflns 3049
_refine_ls_number_restraints 18
_refine_ls_restrained_S_all 1.059
_refine_ls_R_factor_all 0.0466
_refine_ls_R_factor_gt 0.0434
_refine_ls_shift/su_max 0.001
_refine_ls_shift/su_mean 0.000
_refine_ls_structure_factor_coef Fsqd
_refine_ls_weighting_details 'calc w=1/[\s^2^(Fo^2^)+(0.0629P)^2^+252.1561P] where P=(Fo^2^+2Fc^2^)/3'
_refine_ls_weighting_scheme calc
_refine_ls_wR_factor_gt 0.1171
_refine_ls_wR_factor_ref 0.1194
_reflns_number_gt 2830
_reflns_number_total 3049
_reflns_threshold_expression >2sigma(I)
_cod_data_source_file b604584g.txt
_cod_original_sg_symbol_H-M R-3c
_cod_database_code 7101305

loop_
_symmetry_equiv_pos_as_xyz
'x, y, z'
'-y, x-y, z'
'-x+y, -x, z'
'y, x, -z+1/2'
'x-y, -y, -z+1/2'
'-x, -x+y, -z+1/2'
'x+2/3, y+1/3, z+1/3'
'-y+2/3, x-y+1/3, z+1/3'
'-x+y+2/3, -x+1/3, z+1/3'
'y+2/3, x+1/3, -z+5/6'
'x-y+2/3, -y+1/3, -z+5/6'
'-x+2/3, -x+y+1/3, -z+5/6'
'x+1/3, y+2/3, z+2/3'
'-y+1/3, x-y+2/3, z+2/3'
'-x+y+1/3, -x+2/3, z+2/3'
'y+1/3, x+2/3, -z+7/6'
'x-y+1/3, -y+2/3, -z+7/6'
'-x+1/3, -x+y+2/3, -z+7/6'
'-x, -y, -z'
'y, -x+y, -z'
'x-y, x, -z'
'-y, -x, z-1/2'
'-x+y, y, z-1/2'
'x, x-y, z-1/2'
'-x+2/3, -y+1/3, -z+1/3'
'y+2/3, -x+y+1/3, -z+1/3'
'x-y+2/3, x+1/3, -z+1/3'
'-y+2/3, -x+1/3, z-1/6'
'-x+y+2/3, y+1/3, z-1/6'
'x+2/3, x-y+1/3, z-1/6'
'-x+1/3, -y+2/3, -z+2/3'
'y+1/3, -x+y+2/3, -z+2/3'
'x-y+1/3, x+2/3, -z+2/3'
'-y+1/3, -x+2/3, z+1/6'
'-x+y+1/3, y+2/3, z+1/6'
'x+1/3, x-y+2/3, z+1/6'

loop_
_atom_site_label
_atom_site_type_symbol
_atom_site_fract_x
_atom_site_fract_y
_atom_site_fract_z
_atom_site_U_iso_or_equiv
_atom_site_adp_type
_atom_site_occupancy
_atom_site_symmetry_multiplicity
_atom_site_calc_flag
_atom_site_refinement_flags
Cd1 Cd 0.751816(14) 0.915572(13) -0.054146(14) 0.01314(13) Uani 1 1 d .
Na1 Na 0.83320(10) 1.00433(11) 0.11123(12) 0.0354(5) Uani 1 1 d .
Na2 Na 0.6667 0.83822(9) 0.0833 0.0181(5) Uani 1 2 d S
Na3 Na 0.8833(6) 0.8961(5) 0.1688(5) 0.050(3) Uani 0.25 1 d P
Na4 Na 0.8219(4) 1.0988(4) 0.2078(6) 0.045(3) Uani 0.25 1 d P
O1 O 0.71700(16) 0.97417(15) -0.01688(17) 0.0246(8) Uani 1 1 d .
O2 O 0.73364(15) 0.94128(15) 0.0734(2) 0.0264(8) Uani 1 1 d .
O3 O 0.82196(15) 1.08215(15) 0.0675(2) 0.0253(8) Uani 1 1 d .
O4 O 0.82103(14) 1.16044(14) 0.03071(15) 0.0172(7) Uani 1 1 d .
O5 O 0.76720(16) 1.12988(19) 0.17415(17) 0.0293(9) Uani 1 1 d .
O6 O 0.69325(16) 1.14611(17) 0.18825(16) 0.0256(8) Uani 1 1 d .
O7 O 0.8669(2) 0.9326(2) -0.0812(2) 0.0474(11) Uani 1 1 d .
O8 O 0.8347(2) 0.9514(2) 0.0070(2) 0.0500(13) Uani 1 1 d .
C1 C 0.70117(18) 1.01250(18) 0.0818(2) 0.0121(8) Uani 1 1 d .
H1 H 0.7169 1.0170 0.1264 0.014 Uiso 1 1 calc R
C2 C 0.72623(18) 1.07427(18) 0.0525(2) 0.0112(8) Uani 1 1 d .
H2 H 0.7128 1.0685 0.0068 0.013 Uiso 1 1 calc R
C3 C 0.70076(17) 1.10993(17) 0.08524(19) 0.0100(8) Uani 1 1 d .
H3 H 0.7148 1.1472 0.0598 0.012 Uiso 1 1 calc R
C4 C 0.71931(19) 0.97363(19) 0.0436(2) 0.0174(9) Uani 1 1 d .
C5 C 0.79412(19) 1.10833(19) 0.0514(2) 0.0136(8) Uani 1 1 d .
C6 C 0.72191(19) 1.12876(18) 0.1542(2) 0.0126(8) Uani 1 1 d .
C7 C 0.93500(17) 0.97339(16) 0.0102(2) 0.0257(11) Uani 1 1 d .
H7 H 0.9292 0.9710 0.0578 0.031 Uiso 1 1 calc R
C8 C 0.87411(17) 0.95105(16) -0.0243(2) 0.0311(12) Uani 1 1 d R
O1W O 0.7571(2) 0.8391(2) 0.0841(2) 0.0423(12) Uani 1 1 d U
O2W O 0.8084(3) 0.9252(3) 0.1826(3) 0.0727(18) Uani 1 1 d U
O3W O 0.8273(3) 1.0620(3) 0.2041(3) 0.0585(14) Uani 1 1 d U
O4W O 0.8967(8) 0.8924(8) 0.2905(9) 0.098(5) Uiso 0.50 1 d P
O5W O 0.9675(10) 0.9917(14) 0.1817(10) 0.151(9) Uiso 0.50 1 d P
O6W O 0.7163(3) 1.0000 0.2500 0.0426(15) Uiso 1 2 d S

loop_
_atom_site_aniso_label
_atom_site_aniso_U_11
_atom_site_aniso_U_22
_atom_site_aniso_U_33
_atom_site_aniso_U_23
_atom_site_aniso_U_13
_atom_site_aniso_U_12
Cd1 0.01706(19) 0.00913(18) 0.01296(19) 0.00008(10) 0.00013(11) 0.00634(13)
Na1 0.0267(11) 0.0355(13) 0.0416(13) 0.0063(10) -0.0003(10) 0.0137(10)
Na2 0.0235(13) 0.0149(8) 0.0187(12) 0.0038(5) 0.0076(10) 0.0118(7)
Na3 0.075(8) 0.041(6) 0.025(5) 0.013(4) 0.022(5) 0.022(6)
Na4 0.028(5) 0.028(5) 0.083(8) -0.023(5) -0.007(5) 0.017(4)
O1 0.0252(18) 0.0196(17) 0.0270(18) -0.0055(14) 0.0059(14) 0.0097(15)
O2 0.0151(16) 0.0120(16) 0.053(2) -0.0004(15) -0.0009(15) 0.0075(14)
O3 0.0114(15) 0.0155(16) 0.049(2) 0.0018(15) -0.0014(15) 0.0072(13)
O4 0.0121(14) 0.0151(15) 0.0197(16) 0.0036(12) 0.0024(12) 0.0033(12)
O5 0.0245(19) 0.049(2) 0.0194(17) -0.0125(16) -0.0100(14) 0.0220(18)
O6 0.0260(19) 0.036(2) 0.0192(17) -0.0136(15) -0.0035(14) 0.0189(17)
O7 0.049(3) 0.049(3) 0.050(3) -0.013(2) -0.009(2) 0.028(2)
O8 0.028(2) 0.076(4) 0.050(3) -0.012(3) -0.005(2) 0.028(2)
C1 0.010(2) 0.0092(18) 0.017(2) -0.0006(15) 0.0017(16) 0.0052(16)
C2 0.0096(19) 0.0106(18) 0.0137(19) 0.0000(15) 0.0015(15) 0.0053(16)
C3 0.011(2) 0.0088(18) 0.0102(18) -0.0020(14) -0.0007(15) 0.0048(16)
C4 0.0067(18) 0.0079(19) 0.035(3) -0.0018(18) 0.0048(17) 0.0015(16)
C5 0.0107(19) 0.0118(19) 0.017(2) -0.0021(16) 0.0012(16) 0.0044(16)
C6 0.0134(19) 0.0070(18) 0.0129(19) 0.0003(15) -0.0011(15) 0.0017(15)
C7 0.019(2) 0.017(2) 0.043(3) 0.003(2) 0.001(2) 0.0106(19)
C8 0.025(3) 0.016(2) 0.045(3) -0.005(2) 0.000(2) 0.005(2)
O1W 0.050(3) 0.064(3) 0.039(2) 0.019(2) 0.014(2) 0.047(2)
O2W 0.119(5) 0.044(3) 0.056(3) 0.005(2) -0.017(3) 0.041(3)
O3W 0.056(3) 0.063(4) 0.058(3) 0.010(3) 0.003(2) 0.031(3)

loop_
_atom_type_symbol
_atom_type_description
_atom_type_scat_dispersion_real
_atom_type_scat_dispersion_imag
_atom_type_scat_source
C C 0.0033 0.0016 'International Tables Vol C Tables 4.2.6.8 and 6.1.1.4'
H H 0.0000 0.0000 'International Tables Vol C Tables 4.2.6.8 and 6.1.1.4'
O O 0.0106 0.0060 'International Tables Vol C Tables 4.2.6.8 and 6.1.1.4'
Na Na 0.0362 0.0249 'International Tables Vol C Tables 4.2.6.8 and 6.1.1.4'
Cd Cd -0.8075 1.2024 'International Tables Vol C Tables 4.2.6.8 and 6.1.1.4'

loop_
_geom_angle_atom_site_label_1
_geom_angle_atom_site_label_2
_geom_angle_atom_site_label_3
_geom_angle
_geom_angle_site_symmetry_1
_geom_angle_site_symmetry_3
O1 Cd1 O8 98.54(16) . .
O1 Cd1 O6 89.90(13) . 15_564
O8 Cd1 O6 102.46(16) . 15_564
O1 Cd1 O3 149.48(13) . 21_655
O8 Cd1 O3 95.77(17) . 21_655
O6 Cd1 O3 113.11(14) 15_564 21_655
O1 Cd1 O4 95.39(12) . 21_655
O8 Cd1 O4 122.81(16) . 21_655
O6 Cd1 O4 132.82(11) 15_564 21_655
O3 Cd1 O4 54.38(11) 21_655 21_655
O1 Cd1 O5 91.10(14) . 15_564
O8 Cd1 O5 154.09(16) . 15_564
O6 Cd1 O5 53.29(12) 15_564 15_564
O3 Cd1 O5 87.56(14) 21_655 15_564
O4 Cd1 O5 79.70(11) 21_655 15_564
O7 Na1 O2W 119.4(2) 20_565 .
O7 Na1 O3 83.16(17) 20_565 .
O2W Na1 O3 153.4(2) . .
O7 Na1 O2 145.32(19) 20_565 .
O2W Na1 O2 83.1(2) . .
O3 Na1 O2 84.56(14) . .
O7 Na1 O3W 100.2(2) 20_565 .
O2W Na1 O3W 87.9(2) . .
O3 Na1 O3W 73.41(18) . .
O2 Na1 O3W 107.16(18) . .
O7 Na1 O8 80.38(18) 20_565 .
O2W Na1 O8 97.9(2) . .
O3 Na1 O8 99.93(18) . .
O2 Na1 O8 70.00(15) . .
O3W Na1 O8 173.1(2) . .
O1W Na2 O1W 121.0(3) . 18_654
O1W Na2 O2 158.64(18) . 18_654
O1W Na2 O2 79.76(15) 18_654 18_654
O1W Na2 O2 79.75(15) . .
O1W Na2 O2 158.64(18) 18_654 .
O2 Na2 O2 80.16(18) 18_654 .
O1W Na2 O4 82.45(14) . 35_545
O1W Na2 O4 88.91(15) 18_654 35_545
O2 Na2 O4 93.82(13) 18_654 35_545
O2 Na2 O4 99.62(14) . 35_545
O1W Na2 O4 88.91(15) . 21_655
O1W Na2 O4 82.45(14) 18_654 21_655
O2 Na2 O4 99.62(14) 18_654 21_655
O2 Na2 O4 93.82(13) . 21_655
O4 Na2 O4 162.43(19) 35_545 21_655
O4W Na3 O5W 76.9(16) 4 .
O4W Na3 O2W 97.5(16) 4 .
O5W Na3 O2W 97.2(8) . .
O4W Na3 O6 104.0(15) 4 26_455
O5W Na3 O6 164.9(9) . 26_455
O2W Na3 O6 97.6(5) . 26_455
O5W Na3 O4W 81.7(8) . .
O2W Na3 O4W 92.3(5) . .
O6 Na3 O4W 100.5(6) 26_455 .
O4W Na3 O7 120.9(17) 4 21_655
O5W Na3 O7 92.7(7) . 21_655
O2W Na3 O7 141.6(6) . 21_655
O6 Na3 O7 73.8(3) 26_455 21_655
O4W Na3 O7 125.9(7) . 21_655
O4W Na3 O5W 72.5(16) 4 2_765
O5W Na3 O5W 27.1(10) . 2_765
O2W Na3 O5W 124.0(6) . 2_765
O6 Na3 O5W 138.3(7) 26_455 2_765
O4W Na3 O5W 78.9(7) . 2_765
O7 Na3 O5W 73.4(5) 21_655 2_765
O3W Na4 O5 140.2(9) . .
O3W Na4 O4 130.3(10) . 25_675
O5 Na4 O4 85.6(4) . 25_675
O3W Na4 O5 122.4(8) . 25_675
O5 Na4 O5 77.8(4) . 25_675
O4 Na4 O5 75.7(3) 25_675 25_675
O3W Na4 O6W 72.5(7) . .
O5 Na4 O6W 85.1(4) . .
O4 Na4 O6W 101.5(4) 25_675 .
O5 Na4 O6W 162.8(5) 25_675 .
O3W Na4 O3 77.4(7) . .
O5 Na4 O3 76.9(4) . .
O4 Na4 O3 147.1(5) 25_675 .
O5 Na4 O3 73.5(3) 25_675 .
O6W Na4 O3 104.4(3) . .
C4 O1 Cd1 107.3(3) . .
C4 O2 Na2 120.7(3) . .
C4 O2 Na1 106.7(3) . .
Na2 O2 Na1 132.58(17) . .
C5 O3 Cd1 95.6(3) . 20_565
C5 O3 Na1 155.9(3) . .
Cd1 O3 Na1 107.92(15) 20_565 .
C5 O3 Na4 98.1(4) . .
Cd1 O3 Na4 93.5(2) 20_565 .
Na1 O3 Na4 75.7(2) . .
C5 O4 Na2 116.1(3) . 20_565
C5 O4 Cd1 88.7(3) . 20_565
Na2 O4 Cd1 93.98(11) 20_565 20_565
C5 O4 Na4 109.6(4) . 25_675
Na2 O4 Na4 134.2(3) 20_565 25_675
Cd1 O4 Na4 87.8(2) 20_565 25_675
C6 O5 Na4 159.1(5) . .
C6 O5 Cd1 87.2(3) . 8_665
Na4 O5 Cd1 98.7(3) . 8_665
C6 O5 Na4 97.1(4) . 25_675
Na4 O5 Na4 102.2(4) . 25_675
Cd1 O5 Na4 96.2(3) 8_665 25_675
C6 O6 Cd1 97.6(3) . 8_665
C6 O6 Na3 131.9(4) . 27
Cd1 O6 Na3 114.3(3) 8_665 27
C8 O7 Na1 124.9(4) . 21_655
C8 O7 Na3 115.5(5) . 20_565
Na1 O7 Na3 119.6(4) 21_655 20_565
C8 O8 Cd1 109.1(4) . .
C8 O8 Na1 133.7(4) . .
Cd1 O8 Na1 115.35(19) . .
C2 C1 C4 112.0(4) . .
C2 C1 C1 112.7(3) . 18_654
C4 C1 C1 106.7(3) . 18_654
C2 C1 H1 108.4 . .
C4 C1 H1 108.4 . .
C1 C1 H1 108.4 18_654 .
C1 C2 C5 112.1(3) . .
C1 C2 C3 111.7(3) . .
C5 C2 C3 112.1(3) . .
C1 C2 H2 106.8 . .
C5 C2 H2 106.8 . .
C3 C2 H2 106.8 . .
C6 C3 C3 111.1(4) . 18_654
C6 C3 C2 114.5(3) . .
C3 C3 C2 110.4(3) 18_654 .
C6 C3 H3 106.8 . .
C3 C3 H3 106.8 18_654 .
C2 C3 H3 106.8 . .
O2 C4 O1 122.6(4) . .
O2 C4 C1 118.8(4) . .
O1 C4 C1 118.6(4) . .
O4 C5 O3 121.0(4) . .
O4 C5 C2 119.4(4) . .
O3 C5 C2 119.4(4) . .
O5 C6 O6 121.9(4) . .
O5 C6 C3 120.6(4) . .
O6 C6 C3 117.4(4) . .
C7 C7 C7 112.6(3) 20_565 21_655
C7 C7 C8 105.2(2) 20_565 .
C7 C7 C8 109.5(2) 21_655 .
C7 C7 H7 109.8 20_565 .
C7 C7 H7 109.8 21_655 .
C8 C7 H7 109.8 . .
O8 C8 O7 122.8(4) . .
O8 C8 C7 116.8(3) . .
O7 C8 C7 120.3(3) . .
Na1 O2W Na3 106.5(4) . .
Na4 O3W Na1 133.5(8) . .
Na3 O4W Na3 168(2) 4 .

loop_
_geom_bond_atom_site_label_1
_geom_bond_atom_site_label_2
_geom_bond_distance
_geom_bond_site_symmetry_2
Cd1 O1 2.264(3) .
Cd1 O8 2.265(5) .
Cd1 O6 2.305(3) 15_564
Cd1 O3 2.312(3) 21_655
Cd1 O4 2.466(3) 21_655
Cd1 O5 2.544(4) 15_564
Cd1 Na4 3.520(10) 15_564
Cd1 Na2 3.5660(7) .
Cd1 Na1 3.784(2) 21_655
Na1 O7 2.344(5) 20_565
Na1 O2W 2.354(6) .
Na1 O3 2.368(4) .
Na1 O2 2.402(4) .
Na1 O3W 2.502(7) .
Na1 O8 2.584(6) .
Na1 C4 3.006(5) .
Na1 Na4 3.301(10) .
Na1 Cd1 3.784(2) 20_565
Na1 Na3 3.836(13) .
Na2 O1W 2.339(4) .
Na2 O1W 2.339(4) 18_654
Na2 O2 2.365(4) 18_654
Na2 O2 2.365(4) .
Na2 O4 2.410(3) 35_545
Na2 O4 2.411(3) 21_655
Na2 Cd1 3.5659(7) 18_654
Na3 O5W 2.37(3) .
Na3 O2W 2.434(15) .
Na3 O6 2.558(12) 26_455
Na3 O4W 2.57(3) .
Na3 O7 2.585(12) 21_655
Na3 O5W 2.86(4) 2_765
Na3 Na3 3.44(2) 4
Na4 O5 2.079(12) .
Na4 O4 2.611(11) 25_675
Na4 O5 2.649(12) 25_675
Na4 O6W 2.804(11) .
Na4 O3 2.958(13) .
Na4 C6 3.057(11) 25_675
Na4 Cd1 3.520(10) 8_665
Na4 Na4 3.70(2) 25_675
O1 C4 1.263(6) .
O2 C4 1.243(6) .
O3 C5 1.262(6) .
O3 Cd1 2.312(3) 20_565
O4 C5 1.251(5) .
O4 Na2 2.411(3) 20_565
O4 Cd1 2.466(3) 20_565
O4 Na4 2.611(11) 25_675
O5 C6 1.235(6) .
O5 Cd1 2.544(4) 8_665
O5 Na4 2.649(12) 25_675
O6 C6 1.264(6) .
O6 Cd1 2.305(3) 8_665
O6 Na3 2.558(12) 27
O7 C8 1.259(6) .
O7 Na1 2.344(5) 21_655
O7 Na3 2.585(12) 20_565
O8 C8 1.219(6) .
C1 C2 1.527(6) .
C1 C4 1.535(6) .
C1 C1 1.556(8) 18_654
C1 H1 1.0000 .
C2 C5 1.530(6) .
C2 C3 1.543(5) .
C2 H2 1.0000 .
C3 C6 1.531(5) .
C3 C3 1.538(8) 18_654
C3 H3 1.0000 .
C7 C7 1.533(4) 20_565
C7 C7 1.533(4) 21_655
C7 C8 1.5630 .
C7 H7 1.0000 .
O5W Na3 2.86(4) 3_675
O6W Na4 2.804(11) 5_675
